data_7245399
loop_
_publ_author_name
'Yamamoto, Daisuke'
'Hirano, Issei'
'Narushima, Yuki'
'Soga, Masayuki'
'Ansai, Hiromasa'
'Makino, Kazuishi'

_publ_section_title
;
 Stereoselective synthesis of the isoxazolidine ring via
 manganese(iii)-catalysed aminoperoxidation of unactivated alkenes using
 molecular oxygen in air under ambient conditions
;
_journal_issue 18
_journal_name_full 'Green Chemistry'
_journal_page_first 7162
_journal_page_last 7170
_journal_paper_doi 10.1039/D2GC02205B
_journal_volume 24
_journal_year 2022
_chemical_formula_moiety 'C23 H19 N3 O9 S'
_chemical_formula_sum 'C23 H19 N3 O9 S'
_chemical_formula_weight 513.48
_space_group_crystal_system triclinic
_space_group_IT_number 2
_space_group_name_Hall '-P 1'
_space_group_name_H-M_alt 'P -1'
_atom_sites_solution_hydrogens geom
_atom_sites_solution_primary direct
_atom_sites_solution_secondary difmap
_audit_block_doi 10.5517/ccdc.csd.cc29jl6n
_audit_update_record
;
2021-12-22 deposited with the CCDC.	2022-08-16 downloaded from the CCDC.
;
_cell_angle_alpha 72.142(5)
_cell_angle_beta 82.584(6)
_cell_angle_gamma 80.322(6)
_cell_formula_units_Z 2
_cell_length_a 7.23789(13)
_cell_length_b 12.2345(2)
_cell_length_c 13.6811(3)
_cell_measurement_reflns_used 11544
_cell_measurement_temperature 93
_cell_measurement_theta_max 68.19
_cell_measurement_theta_min 3.40
_cell_volume 1132.82(5)
_computing_cell_refinement 'RAPID AUTO'
_computing_data_collection 'RAPID AUTO (Rigaku, ????)'
_computing_data_reduction 'RAPID AUTO'
_computing_molecular_graphics 'CrystalStructure 4.1'
_computing_publication_material 'CrystalStructure 4.1 (Rigaku, 2014)'
_computing_structure_refinement 'SHELXL2013 (Sheldrick, 2008)'
_computing_structure_solution 'SHELXS2013 (Sheldrick, 2008)'
_diffrn_ambient_temperature 93
_diffrn_detector_area_resol_mean 10.000
_diffrn_measured_fraction_theta_full 0.983
_diffrn_measured_fraction_theta_max 0.981
_diffrn_measurement_device_type 'Rigaku R-AXIS RAPID'
_diffrn_measurement_method \w
_diffrn_radiation_type 'Cu K\a'
_diffrn_radiation_wavelength 1.54187
_diffrn_reflns_av_R_equivalents 0.0302
_diffrn_reflns_Laue_measured_fraction_full 0.983
_diffrn_reflns_Laue_measured_fraction_max 0.981
_diffrn_reflns_limit_h_max 8
_diffrn_reflns_limit_h_min -8
_diffrn_reflns_limit_k_max 14
_diffrn_reflns_limit_k_min -14
_diffrn_reflns_limit_l_max 16
_diffrn_reflns_limit_l_min -16
_diffrn_reflns_number 12761
_diffrn_reflns_point_group_measured_fraction_full 0.983
_diffrn_reflns_point_group_measured_fraction_max 0.981
_diffrn_reflns_theta_full 67.687
_diffrn_reflns_theta_max 68.186
_diffrn_reflns_theta_min 3.406
_diffrn_standards_number 0
_exptl_absorpt_coefficient_mu 1.821
_exptl_absorpt_correction_T_max 0.833
_exptl_absorpt_correction_T_min 0.591
_exptl_absorpt_correction_type multi-scan
_exptl_absorpt_process_details 'ABSCOR (Rigaku, 1995)'
_exptl_crystal_colour colorless
_exptl_crystal_density_diffrn 1.505
_exptl_crystal_density_method 'not measured'
_exptl_crystal_description platelet
_exptl_crystal_F_000 532.00
_exptl_crystal_size_max 0.300
_exptl_crystal_size_mid 0.300
_exptl_crystal_size_min 0.100
_refine_diff_density_max 0.45
_refine_diff_density_min -0.33
_refine_ls_extinction_coef 0.0006(2)
_refine_ls_extinction_method SHELXL
_refine_ls_goodness_of_fit_ref 1.036
_refine_ls_hydrogen_treatment constr
_refine_ls_number_parameters 326
_refine_ls_number_reflns 4072
_refine_ls_number_restraints 0
_refine_ls_R_factor_all 0.0462
_refine_ls_R_factor_gt 0.0394
_refine_ls_shift/su_max 0.001
_refine_ls_structure_factor_coef Fsqd
_refine_ls_weighting_details 'w = 1/[\s^2^(Fo^2^)+(0.0385P)^2^+0.7575P] where P=(Fo^2^+2Fc^2^)/3'
_refine_ls_weighting_scheme calc
_refine_ls_wR_factor_gt 0.0929
_refine_ls_wR_factor_ref 0.0963
_reflns_number_gt 3572
_reflns_number_total 4072
_reflns_threshold_expression F^2^>2.0\s(F^2^)
_cod_data_source_file d2gc02205b2.cif
_cod_data_source_block tn20210623
_cod_depositor_comments 'Adding full bibliography for 7245399--7245401.cif.'
_cod_database_code 7245399
_shelxl_res_file
;
TITL tn20210623
CELL  1.54187 7.23789 12.23452 13.68110 72.14240 82.58430 80.32170
ZERR  2 0.00013 0.00022 0.00025 0.00510 0.00580 0.00570
LATT 1
SFAC C H O N S
UNIT 46 38 18 6 2
L.S. 5
FMAP 2
PLAN -45
WPDB -2
HTAB
BOND $H
CONF
LIST 4
TEMP -180.0
ACTA
SIZE 0.100 0.300 0.300
WGHT    0.038500    0.757500
EXTI    0.000607
FVAR       0.50630
S26   5    0.177831    0.641589    0.933418    11.00000    0.02251    0.02100 =
         0.02009   -0.00634    0.00085   -0.00629
O29   3   -0.835703    1.130544    0.615938    11.00000    0.02253    0.03997 =
         0.07545   -0.03030   -0.00251   -0.00025
O30   3   -0.640437    1.251682    0.592031    11.00000    0.03687    0.02166 =
         0.08823   -0.00734   -0.00252   -0.00158
O31   3    0.480375    1.144637    0.852868    11.00000    0.06194    0.02878 =
         0.06981   -0.01880    0.00940   -0.01713
O32   3    0.747378    1.033564    0.875303    11.00000    0.04694    0.04736 =
         0.04425   -0.01039   -0.00695   -0.02689
O33   3    0.095924    0.808732    0.604294    11.00000    0.02243    0.02782 =
         0.03220   -0.00363    0.00198   -0.00476
O34   3    0.275862    0.543590    1.003845    11.00000    0.02976    0.02389 =
         0.02382   -0.00360   -0.00331   -0.00652
O35   3   -0.018974    0.674097    0.956225    11.00000    0.02219    0.02937 =
         0.02903   -0.01096    0.00447   -0.00718
O36   3    0.389386    0.605727    0.779432    11.00000    0.01648    0.02051 =
         0.02713   -0.00775    0.00204   -0.00473
O37   3   -0.112657    0.683731    0.680443    11.00000    0.01993    0.02008 =
         0.02898   -0.00541   -0.00425   -0.00304
N1    4   -0.676205    1.153445    0.607996    11.00000    0.02648    0.02696 =
         0.02989   -0.00900   -0.00123   -0.00203
N27   4    0.577133    1.049783    0.869398    11.00000    0.04955    0.03429 =
         0.02466   -0.01020    0.00403   -0.02076
N28   4    0.196127    0.632744    0.812023    11.00000    0.01693    0.02221 =
         0.02132   -0.00798    0.00136   -0.00539
C2    1   -0.519321    1.058231    0.617760    11.00000    0.02294    0.02489 =
         0.01815   -0.00548   -0.00132   -0.00255
C3    1   -0.338487    1.084944    0.607167    11.00000    0.02800    0.02247 =
         0.02524   -0.00519   -0.00034   -0.00761
AFIX  43
H3    2   -0.315877    1.162360    0.595619    11.00000   -1.20000
AFIX   0
C4    1   -0.191207    0.995417    0.613897    11.00000    0.02076    0.02580 =
         0.02685   -0.00437   -0.00210   -0.00777
AFIX  43
H4    2   -0.065144    1.011285    0.605652    11.00000   -1.20000
AFIX   0
C5    1   -0.227218    0.881962    0.632744    11.00000    0.02234    0.02339 =
         0.01732   -0.00358   -0.00173   -0.00526
C6    1   -0.411517    0.857686    0.644008    11.00000    0.02558    0.02086 =
         0.02081   -0.00607   -0.00132   -0.00665
AFIX  43
H6    2   -0.435121    0.780093    0.657755    11.00000   -1.20000
AFIX   0
C7    1   -0.559827    0.946524    0.635170    11.00000    0.02013    0.03005 =
         0.01959   -0.00869    0.00109   -0.00705
AFIX  43
H7    2   -0.686001    0.931589    0.640848    11.00000   -1.20000
AFIX   0
C8    1    0.596705    0.509928    0.627724    11.00000    0.01915    0.02501 =
         0.02714   -0.00884   -0.00354   -0.00293
AFIX  43
H8    2    0.508233    0.576840    0.603427    11.00000   -1.20000
AFIX   0
C9    1    0.589354    0.448500    0.731987    11.00000    0.01815    0.02090 =
         0.02324   -0.00785   -0.00042   -0.00588
C10   1    0.720995    0.351938    0.766857    11.00000    0.02520    0.02215 =
         0.02390   -0.00515   -0.00002   -0.00568
AFIX  43
H10   2    0.718886    0.311315    0.838261    11.00000   -1.20000
AFIX   0
C11   1    0.856162    0.314181    0.697897    11.00000    0.02588    0.02073 =
         0.03477   -0.00994   -0.00143   -0.00109
AFIX  43
H11   2    0.944302    0.247025    0.721961    11.00000   -1.20000
AFIX   0
C12   1    0.861731    0.374780    0.594184    11.00000    0.02211    0.02728 =
         0.02962   -0.01581    0.00355   -0.00564
AFIX  43
H12   2    0.953318    0.348966    0.546864    11.00000   -1.20000
AFIX   0
C13   1    0.733658    0.473181    0.559301    11.00000    0.02574    0.02928 =
         0.02265   -0.01066   -0.00062   -0.00788
AFIX  43
H13   2    0.739604    0.515646    0.488302    11.00000   -1.20000
AFIX   0
C14   1    0.434432    0.478861    0.808412    11.00000    0.02221    0.01949 =
         0.02304   -0.00373   -0.00151   -0.00328
AFIX  13
H14   2    0.478566    0.449532    0.879326    11.00000   -1.20000
AFIX   0
C15   1    0.247451    0.434792    0.808245    11.00000    0.02094    0.01939 =
         0.02929   -0.00472    0.00080   -0.00357
AFIX  23
H15A  2    0.251193    0.402093    0.750079    11.00000   -1.20000
H15B  2    0.220821    0.374340    0.873521    11.00000   -1.20000
AFIX   0
C16   1    0.098082    0.542166    0.796530    11.00000    0.01902    0.01828 =
         0.02619   -0.00672    0.00012   -0.00541
AFIX  13
H16   2   -0.010802    0.525342    0.849221    11.00000   -1.20000
AFIX   0
C17   1   -0.061703    0.790024    0.636903    11.00000    0.02295    0.02513 =
         0.02023   -0.00554   -0.00332   -0.00574
C19   1    0.032935    0.586169    0.689016    11.00000    0.02355    0.02030 =
         0.02760   -0.00927   -0.00375   -0.00281
AFIX  23
H19A  2    0.140689    0.609461    0.638631    11.00000   -1.20000
H19B  2   -0.015416    0.523306    0.672675    11.00000   -1.20000
AFIX   0
C20   1    0.299158    0.761909    0.913063    11.00000    0.02589    0.02358 =
         0.01652   -0.00750    0.00148   -0.00879
C21   1    0.491904    0.744665    0.918730    11.00000    0.02668    0.02504 =
         0.02070   -0.00491   -0.00220   -0.00671
AFIX  43
H21   2    0.559986    0.668812    0.932525    11.00000   -1.20000
AFIX   0
C22   1    0.584039    0.839684    0.903982    11.00000    0.02669    0.03307 =
         0.02176   -0.00665   -0.00220   -0.01004
AFIX  43
H22   2    0.716287    0.830365    0.907266    11.00000   -1.20000
AFIX   0
C23   1    0.479469    0.948053    0.884437    11.00000    0.03583    0.02861 =
         0.01898   -0.00844    0.00194   -0.01576
C24   1    0.286584    0.966568    0.878753    11.00000    0.03682    0.02331 =
         0.02518   -0.00847    0.00291   -0.00619
AFIX  43
H24   2    0.218922    1.042512    0.865389    11.00000   -1.20000
AFIX   0
C25   1    0.194821    0.871498    0.893054    11.00000    0.02526    0.02654 =
         0.02497   -0.00887    0.00182   -0.00337
AFIX  43
H25   2    0.062690    0.881070    0.889243    11.00000   -1.20000
AFIX   0
HKLF 4
 
REM  tn20210623
REM R1 =  0.0394 for    3572 Fo > 4sig(Fo)  and  0.0462 for all    4072 data
REM    326 parameters refined using      0 restraints
 
END  
     
WGHT      0.0385      0.7562 

REM Instructions for potential hydrogen bonds
EQIV $1 x-1, y, z
HTAB C7 O33_$1
HTAB C14 O34
EQIV $2 -x+1, -y+1, -z+2
HTAB C14 O34_$2
EQIV $3 -x, -y+1, -z+2
HTAB C15 O35_$3
HTAB C16 O34_$3
HTAB C21 O34_$2
EQIV $4 x+1, y, z
HTAB C22 O35_$4

REM Highest difference peak  0.450,  deepest hole -0.326,  1-sigma level  0.047
Q1    1   0.2327  0.7174  0.9192  11.00000  0.05    0.45
Q2    1   0.0611  0.7091  0.9232  11.00000  0.05    0.30
Q3    1   0.1729  0.6385  0.8680  11.00000  0.05    0.27
Q4    1   0.0538  0.6334  0.9962  11.00000  0.05    0.26
Q5    1   0.0138  0.6193  0.9350  11.00000  0.05    0.25
Q6    1  -0.2125  0.9358  0.6149  11.00000  0.05    0.25
Q7    1  -0.1516  0.8404  0.6395  11.00000  0.05    0.23
Q8    1   0.2929  0.5749  0.9447  11.00000  0.05    0.22
Q9    1   0.1507  0.5791  0.8173  11.00000  0.05    0.22
Q10   1   0.1644  0.4895  0.8070  11.00000  0.05    0.22
Q11   1   0.5148  0.4563  0.7731  11.00000  0.05    0.21
Q12   1   0.3859  0.9484  0.9183  11.00000  0.05    0.21
Q13   1  -0.5772  1.0960  0.6137  11.00000  0.05    0.21
Q14   1  -0.4419  1.0712  0.6108  11.00000  0.05    0.21
Q15   1  -0.5389  1.0039  0.6331  11.00000  0.05    0.20
Q16   1   0.1779  0.5199  1.0740  11.00000  0.05    0.20
Q17   1   0.2574  0.7966  0.9333  11.00000  0.05    0.19
Q18   1   0.8241  0.3243  0.6388  11.00000  0.05    0.19
Q19   1   0.7806  0.3386  0.7260  11.00000  0.05    0.19
Q20   1   0.3571  0.7589  0.8822  11.00000  0.05    0.18
Q21   1   0.5568  0.4386  0.6825  11.00000  0.05    0.18
Q22   1   0.6791  0.4214  0.7618  11.00000  0.05    0.18
Q23   1   0.0298  0.5428  0.8277  11.00000  0.05    0.18
Q24   1   0.1509  0.5467  0.9608  11.00000  0.05    0.17
Q25   1  -0.2138  0.6851  0.7262  11.00000  0.05    0.17
Q26   1   0.2453  0.8167  0.8861  11.00000  0.05    0.17
Q27   1   0.5258  0.8990  0.8801  11.00000  0.05    0.17
Q28   1   0.3991  0.5841  1.0031  11.00000  0.05    0.17
Q29   1   0.3405  0.4353  0.8145  11.00000  0.05    0.16
Q30   1  -0.3013  0.8676  0.6268  11.00000  0.05    0.16
Q31   1   0.6199  0.4985  0.6996  11.00000  0.05    0.16
Q32   1  -0.3104  0.8644  0.6518  11.00000  0.05    0.16
Q33   1   0.9618  0.2786  0.7141  11.00000  0.05    0.16
Q34   1  -0.6735  1.2245  0.5607  11.00000  0.05    0.15
Q35   1  -0.1076  1.0010  0.5707  11.00000  0.05    0.15
Q36   1   0.4321  0.5154  0.7002  11.00000  0.05    0.15
Q37   1   0.4291  0.5425  0.7971  11.00000  0.05    0.15
Q38   1  -0.0418  0.6337  0.6907  11.00000  0.05    0.15
Q39   1   0.5343  0.9881  0.8811  11.00000  0.05    0.15
Q40   1   0.3645  0.5333  0.9543  11.00000  0.05    0.15
Q41   1   0.1356  0.7007  0.7939  11.00000  0.05    0.15
Q42   1  -0.0677  0.5366  0.6846  11.00000  0.05    0.15
Q43   1   0.5997  0.3864  0.7396  11.00000  0.05    0.15
Q44   1   0.4414  0.6205  0.8488  11.00000  0.05    0.14
Q45   1  -0.0918  0.7346  0.6556  11.00000  0.05    0.14
;

loop_
_symmetry_equiv_pos_site_id
_space_group_symop_operation_xyz
1 +X,+Y,+Z
2 -X,-Y,-Z

loop_
_atom_site_label
_atom_site_type_symbol
_atom_site_fract_x
_atom_site_fract_y
_atom_site_fract_z
_atom_site_U_iso_or_equiv
_atom_site_adp_type
_atom_site_occupancy
_atom_site_site_symmetry_multiplicity
_atom_site_calc_flag
_atom_site_refinement_flags
_atom_site_disorder_assembly
_atom_site_disorder_group
S26 S 0.17783(7) 0.64159(4) 0.93342(3) 0.02096(13) Uani 1 2 d . . .
O29 O -0.8357(2) 1.13054(14) 0.61594(14) 0.0435(4) Uani 1 2 d . . .
O30 O -0.6404(2) 1.25168(13) 0.59203(16) 0.0514(5) Uani 1 2 d . . .
O31 O 0.4804(3) 1.14464(14) 0.85287(15) 0.0525(5) Uani 1 2 d . . .
O32 O 0.7474(3) 1.03356(15) 0.87530(13) 0.0441(4) Uani 1 2 d . . .
O33 O 0.0959(2) 0.80873(12) 0.60429(11) 0.0289(3) Uani 1 2 d . . .
O34 O 0.2759(2) 0.54359(11) 1.00384(10) 0.0261(3) Uani 1 2 d . . .
O35 O -0.01897(19) 0.67410(12) 0.95623(10) 0.0265(3) Uani 1 2 d . . .
O36 O 0.38939(18) 0.60573(11) 0.77943(10) 0.0213(3) Uani 1 2 d . . .
O37 O -0.11266(19) 0.68373(11) 0.68044(10) 0.0232(3) Uani 1 2 d . . .
N1 N -0.6762(3) 1.15344(15) 0.60800(13) 0.0279(4) Uani 1 2 d . . .
N27 N 0.5771(3) 1.04978(16) 0.86940(13) 0.0346(5) Uani 1 2 d . . .
N28 N 0.1961(2) 0.63274(13) 0.81202(11) 0.0197(3) Uani 1 2 d . . .
C2 C -0.5193(3) 1.05823(17) 0.61776(14) 0.0223(4) Uani 1 2 d . . .
C3 C -0.3385(3) 1.08494(17) 0.60717(15) 0.0253(4) Uani 1 2 d . . .
C4 C -0.1912(3) 0.99542(17) 0.61390(15) 0.0247(4) Uani 1 2 d . . .
C5 C -0.2272(3) 0.88196(16) 0.63274(14) 0.0213(4) Uani 1 2 d . . .
C6 C -0.4115(3) 0.85769(17) 0.64401(14) 0.0220(4) Uani 1 2 d . . .
C7 C -0.5598(3) 0.94652(17) 0.63517(14) 0.0227(4) Uani 1 2 d . . .
C8 C 0.5967(3) 0.50993(17) 0.62772(15) 0.0233(4) Uani 1 2 d . . .
C9 C 0.5894(3) 0.44850(16) 0.73199(14) 0.0202(4) Uani 1 2 d . . .
C10 C 0.7210(3) 0.35194(17) 0.76686(15) 0.0240(4) Uani 1 2 d . . .
C11 C 0.8562(3) 0.31418(17) 0.69790(16) 0.0271(4) Uani 1 2 d . . .
C12 C 0.8617(3) 0.37478(17) 0.59418(15) 0.0249(4) Uani 1 2 d . . .
C13 C 0.7337(3) 0.47318(18) 0.55930(15) 0.0248(4) Uani 1 2 d . . .
C14 C 0.4344(3) 0.47886(16) 0.80841(15) 0.0221(4) Uani 1 2 d . . .
C15 C 0.2475(3) 0.43479(16) 0.80825(16) 0.0239(4) Uani 1 2 d . . .
C16 C 0.0981(3) 0.54217(16) 0.79653(15) 0.0209(4) Uani 1 2 d . . .
C17 C -0.0617(3) 0.79002(17) 0.63690(14) 0.0226(4) Uani 1 2 d . . .
C19 C 0.0329(3) 0.58617(16) 0.68902(15) 0.0232(4) Uani 1 2 d . . .
C20 C 0.2992(3) 0.76191(16) 0.91306(14) 0.0213(4) Uani 1 2 d . . .
C21 C 0.4919(3) 0.74466(17) 0.91873(14) 0.0241(4) Uani 1 2 d . . .
C22 C 0.5840(3) 0.83968(18) 0.90398(15) 0.0267(4) Uani 1 2 d . . .
C23 C 0.4795(3) 0.94805(18) 0.88444(14) 0.0265(5) Uani 1 2 d . . .
C24 C 0.2866(3) 0.96657(18) 0.87875(15) 0.0284(5) Uani 1 2 d . . .
C25 C 0.1948(3) 0.87150(17) 0.89305(15) 0.0257(4) Uani 1 2 d . . .
H3 H -0.31588 1.16236 0.59562 0.0304 Uiso 1 2 calc R . .
H4 H -0.06514 1.01129 0.60565 0.0296 Uiso 1 2 calc R . .
H6 H -0.43512 0.78009 0.65775 0.0265 Uiso 1 2 calc R . .
H7 H -0.686 0.93159 0.64085 0.0273 Uiso 1 2 calc R . .
H8 H 0.50823 0.57684 0.60343 0.0280 Uiso 1 2 calc R . .
H10 H 0.71889 0.31131 0.83826 0.0288 Uiso 1 2 calc R . .
H11 H 0.9443 0.24703 0.72196 0.0325 Uiso 1 2 calc R . .
H12 H 0.95332 0.34897 0.54686 0.0298 Uiso 1 2 calc R . .
H13 H 0.7396 0.51565 0.4883 0.0298 Uiso 1 2 calc R . .
H14 H 0.47857 0.44953 0.87933 0.0265 Uiso 1 2 calc R . .
H15A H 0.25119 0.40209 0.75008 0.0287 Uiso 1 2 calc R . .
H15B H 0.22082 0.37434 0.87352 0.0287 Uiso 1 2 calc R . .
H16 H -0.0108 0.52534 0.84922 0.0251 Uiso 1 2 calc R . .
H19A H 0.14069 0.60946 0.63863 0.0278 Uiso 1 2 calc R . .
H19B H -0.01542 0.52331 0.67267 0.0278 Uiso 1 2 calc R . .
H21 H 0.55999 0.66881 0.93252 0.0290 Uiso 1 2 calc R . .
H22 H 0.71629 0.83036 0.90727 0.0321 Uiso 1 2 calc R . .
H24 H 0.21892 1.04251 0.86539 0.0340 Uiso 1 2 calc R . .
H25 H 0.06269 0.88107 0.88924 0.0308 Uiso 1 2 calc R . .

loop_
_atom_site_aniso_label
_atom_site_aniso_U_11
_atom_site_aniso_U_22
_atom_site_aniso_U_33
_atom_site_aniso_U_12
_atom_site_aniso_U_13
_atom_site_aniso_U_23
S26 0.0225(3) 0.0210(2) 0.0201(2) -0.00629(19) 0.00085(18) -0.00634(18)
O29 0.0225(9) 0.0400(9) 0.0755(12) -0.0003(7) -0.0025(8) -0.0303(9)
O30 0.0369(10) 0.0217(8) 0.0882(14) -0.0016(7) -0.0025(9) -0.0073(9)
O31 0.0619(13) 0.0288(9) 0.0698(13) -0.0171(9) 0.0094(10) -0.0188(9)
O32 0.0469(12) 0.0474(10) 0.0442(10) -0.0269(9) -0.0069(8) -0.0104(8)
O33 0.0224(8) 0.0278(8) 0.0322(8) -0.0048(6) 0.0020(6) -0.0036(6)
O34 0.0298(8) 0.0239(7) 0.0238(7) -0.0065(6) -0.0033(6) -0.0036(6)
O35 0.0222(8) 0.0294(8) 0.0290(7) -0.0072(6) 0.0045(6) -0.0110(6)
O36 0.0165(7) 0.0205(7) 0.0271(7) -0.0047(5) 0.0020(5) -0.0077(6)
O37 0.0199(7) 0.0201(7) 0.0290(7) -0.0030(6) -0.0043(6) -0.0054(6)
N1 0.0265(11) 0.0270(9) 0.0299(9) -0.0020(8) -0.0012(7) -0.0090(7)
N27 0.0495(14) 0.0343(11) 0.0247(9) -0.0208(10) 0.0040(8) -0.0102(8)
N28 0.0169(9) 0.0222(8) 0.0213(8) -0.0054(7) 0.0014(6) -0.0080(7)
C2 0.0229(11) 0.0249(10) 0.0181(9) -0.0026(8) -0.0013(8) -0.0055(8)
C3 0.0280(12) 0.0225(10) 0.0252(10) -0.0076(9) -0.0003(8) -0.0052(8)
C4 0.0208(11) 0.0258(10) 0.0268(10) -0.0078(8) -0.0021(8) -0.0044(8)
C5 0.0223(11) 0.0234(10) 0.0173(9) -0.0053(8) -0.0017(8) -0.0036(8)
C6 0.0256(11) 0.0209(10) 0.0208(9) -0.0066(8) -0.0013(8) -0.0061(8)
C7 0.0201(11) 0.0301(11) 0.0196(9) -0.0070(8) 0.0011(8) -0.0087(8)
C8 0.0192(11) 0.0250(10) 0.0271(10) -0.0029(8) -0.0035(8) -0.0088(8)
C9 0.0181(10) 0.0209(9) 0.0232(9) -0.0059(8) -0.0004(8) -0.0078(8)
C10 0.0252(11) 0.0222(10) 0.0239(10) -0.0057(8) -0.0000(8) -0.0052(8)
C11 0.0259(12) 0.0207(10) 0.0348(11) -0.0011(8) -0.0014(9) -0.0099(9)
C12 0.0221(11) 0.0273(10) 0.0296(10) -0.0056(8) 0.0036(8) -0.0158(9)
C13 0.0257(12) 0.0293(11) 0.0227(10) -0.0079(9) -0.0006(8) -0.0107(8)
C14 0.0222(11) 0.0195(9) 0.0230(10) -0.0033(8) -0.0015(8) -0.0037(8)
C15 0.0209(11) 0.0194(10) 0.0293(10) -0.0036(8) 0.0008(8) -0.0047(8)
C16 0.0190(10) 0.0183(9) 0.0262(10) -0.0054(8) 0.0001(8) -0.0067(8)
C17 0.0230(11) 0.0251(10) 0.0202(9) -0.0057(8) -0.0033(8) -0.0055(8)
C19 0.0236(11) 0.0203(10) 0.0276(10) -0.0028(8) -0.0037(8) -0.0093(8)
C20 0.0259(11) 0.0236(10) 0.0165(9) -0.0088(8) 0.0015(8) -0.0075(8)
C21 0.0267(12) 0.0250(10) 0.0207(9) -0.0067(8) -0.0022(8) -0.0049(8)
C22 0.0267(12) 0.0331(11) 0.0218(10) -0.0100(9) -0.0022(8) -0.0066(9)
C23 0.0358(13) 0.0286(11) 0.0190(9) -0.0158(9) 0.0019(8) -0.0084(8)
C24 0.0368(13) 0.0233(10) 0.0252(10) -0.0062(9) 0.0029(9) -0.0085(8)
C25 0.0253(12) 0.0265(10) 0.0250(10) -0.0034(9) 0.0018(8) -0.0089(8)

loop_
_atom_type_symbol
_atom_type_description
_atom_type_scat_dispersion_real
_atom_type_scat_dispersion_imag
_atom_type_scat_source
C C 0.0181 0.0091
;
International Tables for Crystallography
(Vol. C, Tables 4.2.6.8 and 6.1.1.4)
;
H H 0.0000 0.0000
;
International Tables for Crystallography
(Vol. C, Table 6.1.1.4)
;
O O 0.0492 0.0322
;
International Tables for Crystallography
(Vol. C, Tables 4.2.6.8 and 6.1.1.4)
;
N N 0.0311 0.0180
;
International Tables for Crystallography
(Vol. C, Tables 4.2.6.8 and 6.1.1.4)
;
S S 0.3331 0.5567
;
International Tables for Crystallography
(Vol. C, Tables 4.2.6.8 and 6.1.1.4)
;

loop_
_geom_angle_atom_site_label_1
_geom_angle_atom_site_label_2
_geom_angle_atom_site_label_3
_geom_angle
_geom_angle_publ_flag
_geom_angle_site_symmetry_1
_geom_angle_site_symmetry_2
_geom_angle_site_symmetry_3
O34 S26 O35 119.08(8) yes . . .
O34 S26 N28 113.79(8) yes . . .
O34 S26 C20 108.17(9) yes . . .
O35 S26 N28 104.82(8) yes . . .
O35 S26 C20 109.62(9) yes . . .
N28 S26 C20 99.60(9) yes . . .
N28 O36 C14 107.59(13) yes . . .
C17 O37 C19 117.27(15) yes . . .
O29 N1 O30 123.06(18) yes . . .
O29 N1 C2 118.42(18) yes . . .
O30 N1 C2 118.52(18) yes . . .
O31 N27 O32 124.5(2) yes . . .
O31 N27 C23 117.1(2) yes . . .
O32 N27 C23 118.32(18) yes . . .
S26 N28 O36 109.54(12) yes . . .
S26 N28 C16 115.62(11) yes . . .
O36 N28 C16 105.74(14) yes . . .
N1 C2 C3 118.17(18) yes . . .
N1 C2 C7 118.56(18) yes . . .
C3 C2 C7 123.26(18) yes . . .
C2 C3 C4 117.9(2) yes . . .
C3 C4 C5 120.2(2) yes . . .
C4 C5 C6 120.44(17) yes . . .
C4 C5 C17 117.40(18) yes . . .
C6 C5 C17 122.14(19) yes . . .
C5 C6 C7 119.98(19) yes . . .
C2 C7 C6 118.14(19) yes . . .
C9 C8 C13 119.87(17) yes . . .
C8 C9 C10 119.57(18) yes . . .
C8 C9 C14 122.10(16) yes . . .
C10 C9 C14 118.21(15) yes . . .
C9 C10 C11 120.43(17) yes . . .
C10 C11 C12 119.79(17) yes . . .
C11 C12 C13 120.02(19) yes . . .
C8 C13 C12 120.29(17) yes . . .
O36 C14 C9 107.85(14) yes . . .
O36 C14 C15 104.98(14) yes . . .
C9 C14 C15 114.83(19) yes . . .
C14 C15 C16 104.91(16) yes . . .
N28 C16 C15 105.10(16) yes . . .
N28 C16 C19 107.72(14) yes . . .
C15 C16 C19 111.40(18) yes . . .
O33 C17 O37 124.60(17) yes . . .
O33 C17 C5 124.28(18) yes . . .
O37 C17 C5 111.11(17) yes . . .
O37 C19 C16 110.77(17) yes . . .
S26 C20 C21 119.81(14) yes . . .
S26 C20 C25 118.02(16) yes . . .
C21 C20 C25 122.2(2) yes . . .
C20 C21 C22 119.00(18) yes . . .
C21 C22 C23 118.5(2) yes . . .
N27 C23 C22 118.7(2) yes . . .
N27 C23 C24 118.18(18) yes . . .
C22 C23 C24 123.1(2) yes . . .
C23 C24 C25 118.29(19) yes . . .
C20 C25 C24 118.9(2) yes . . .
C2 C3 H3 121.036 no . . .
C4 C3 H3 121.035 no . . .
C3 C4 H4 119.886 no . . .
C5 C4 H4 119.883 no . . .
C5 C6 H6 120.009 no . . .
C7 C6 H6 120.014 no . . .
C2 C7 H7 120.925 no . . .
C6 C7 H7 120.934 no . . .
C9 C8 H8 120.059 no . . .
C13 C8 H8 120.072 no . . .
C9 C10 H10 119.793 no . . .
C11 C10 H10 119.779 no . . .
C10 C11 H11 120.110 no . . .
C12 C11 H11 120.103 no . . .
C11 C12 H12 119.994 no . . .
C13 C12 H12 119.991 no . . .
C8 C13 H13 119.851 no . . .
C12 C13 H13 119.858 no . . .
O36 C14 H14 109.667 no . . .
C9 C14 H14 109.667 no . . .
C15 C14 H14 109.668 no . . .
C14 C15 H15A 110.764 no . . .
C14 C15 H15B 110.770 no . . .
C16 C15 H15A 110.763 no . . .
C16 C15 H15B 110.768 no . . .
H15A C15 H15B 108.842 no . . .
N28 C16 H16 110.820 no . . .
C15 C16 H16 110.807 no . . .
C19 C16 H16 110.814 no . . .
O37 C19 H19A 109.489 no . . .
O37 C19 H19B 109.480 no . . .
C16 C19 H19A 109.494 no . . .
C16 C19 H19B 109.496 no . . .
H19A C19 H19B 108.058 no . . .
C20 C21 H21 120.508 no . . .
C22 C21 H21 120.496 no . . .
C21 C22 H22 120.759 no . . .
C23 C22 H22 120.756 no . . .
C23 C24 H24 120.859 no . . .
C25 C24 H24 120.856 no . . .
C20 C25 H25 120.535 no . . .
C24 C25 H25 120.537 no . . .

loop_
_geom_bond_atom_site_label_1
_geom_bond_atom_site_label_2
_geom_bond_distance
_geom_bond_publ_flag
_geom_bond_site_symmetry_1
_geom_bond_site_symmetry_2
S26 O34 1.4322(12) yes . .
S26 O35 1.4337(14) yes . .
S26 N28 1.6842(17) yes . .
S26 C20 1.771(2) yes . .
O29 N1 1.217(3) yes . .
O30 N1 1.220(3) yes . .
O31 N27 1.223(2) yes . .
O32 N27 1.224(3) yes . .
O33 C17 1.203(2) yes . .
O36 N28 1.428(2) yes . .
O36 C14 1.469(2) yes . .
O37 C17 1.346(2) yes . .
O37 C19 1.439(2) yes . .
N1 C2 1.471(3) yes . .
N27 C23 1.481(3) yes . .
N28 C16 1.491(3) yes . .
C2 C3 1.381(3) yes . .
C2 C7 1.388(3) yes . .
C3 C4 1.384(3) yes . .
C4 C5 1.395(3) yes . .
C5 C6 1.394(3) yes . .
C5 C17 1.493(3) yes . .
C6 C7 1.382(3) yes . .
C8 C9 1.392(2) yes . .
C8 C13 1.389(3) yes . .
C9 C10 1.387(2) yes . .
C9 C14 1.511(3) yes . .
C10 C11 1.392(3) yes . .
C11 C12 1.384(3) yes . .
C12 C13 1.387(3) yes . .
C14 C15 1.539(3) yes . .
C15 C16 1.536(3) yes . .
C16 C19 1.511(3) yes . .
C20 C21 1.384(3) yes . .
C20 C25 1.390(3) yes . .
C21 C22 1.385(3) yes . .
C22 C23 1.378(3) yes . .
C23 C24 1.385(3) yes . .
C24 C25 1.385(3) yes . .
C3 H3 0.950 no . .
C4 H4 0.950 no . .
C6 H6 0.950 no . .
C7 H7 0.950 no . .
C8 H8 0.950 no . .
C10 H10 0.950 no . .
C11 H11 0.950 no . .
C12 H12 0.950 no . .
C13 H13 0.950 no . .
C14 H14 1.000 no . .
C15 H15A 0.990 no . .
C15 H15B 0.990 no . .
C16 H16 1.000 no . .
C19 H19A 0.990 no . .
C19 H19B 0.990 no . .
C21 H21 0.950 no . .
C22 H22 0.950 no . .
C24 H24 0.950 no . .
C25 H25 0.950 no . .

loop_
_geom_contact_atom_site_label_1
_geom_contact_atom_site_label_2
_geom_contact_distance
_geom_contact_publ_flag
_geom_contact_site_symmetry_1
_geom_contact_site_symmetry_2
S26 C14 3.219(2) no . .
S26 C15 3.405(2) no . .
O29 C3 3.540(3) no . .
O29 C7 2.718(2) no . .
O30 C3 2.709(2) no . .
O30 C7 3.554(3) no . .
O31 C22 3.545(3) no . .
O31 C24 2.695(3) no . .
O32 C22 2.726(3) no . .
O32 C24 3.557(3) no . .
O33 O36 3.5088(18) no . .
O33 N28 3.0811(19) no . .
O33 C4 2.841(2) no . .
O33 C16 3.505(2) no . .
O33 C19 2.704(2) no . .
O34 O36 2.9676(18) no . .
O34 C14 3.049(3) no . .
O34 C15 3.375(3) no . .
O34 C16 3.268(3) no . .
O34 C21 2.986(3) no . .
O35 C16 3.053(3) no . .
O35 C25 2.933(3) no . .
O36 C8 2.834(3) no . .
O36 C19 3.075(3) no . .
O36 C20 2.972(3) no . .
O36 C21 3.138(3) no . .
O37 N28 2.916(2) no . .
O37 C6 2.745(2) no . .
N28 C9 3.596(2) no . .
N28 C17 3.169(2) no . .
N28 C21 3.407(3) no . .
N28 C25 3.426(3) no . .
C2 C5 2.733(3) no . .
C3 C6 2.798(3) no . .
C4 C7 2.791(3) no . .
C8 C11 2.780(3) no . .
C8 C15 3.334(3) no . .
C9 C12 2.782(3) no . .
C10 C13 2.769(3) no . .
C10 C15 3.432(3) no . .
C14 C19 3.386(3) no . .
C16 C17 3.273(2) no . .
C20 C23 2.714(3) no . .
C21 C24 2.797(3) no . .
C22 C25 2.795(3) no . .
O29 O33 3.578(2) no . 2_476
O29 C4 3.291(3) no . 1_455
O29 C5 3.421(3) no . 2_476
O29 C11 3.239(3) no . 1_365
O29 C12 3.352(2) no . 1_365
O29 C17 3.438(3) no . 2_476
O30 O31 3.573(3) no . 1_455
O30 C8 3.512(2) no . 2_576
O30 C13 3.376(2) no . 2_576
O31 O30 3.573(3) no . 1_655
O31 C10 3.158(3) no . 1_565
O31 C15 3.569(2) no . 1_565
O31 C22 3.359(3) no . 2_677
O31 C23 3.456(3) no . 2_677
O32 C23 3.534(3) no . 2_677
O32 C24 3.342(3) no . 2_677
O32 C25 3.497(3) no . 1_655
O33 O29 3.578(2) no . 2_476
O33 C3 3.208(2) no . 2_576
O33 C4 3.281(2) no . 2_576
O33 C7 3.369(3) no . 1_655
O34 O34 3.239(2) no . 2_667
O34 O35 3.370(2) no . 2_567
O34 C14 3.440(3) no . 2_667
O34 C21 3.544(2) no . 2_667
O35 O34 3.370(2) no . 2_567
O35 C15 3.409(2) no . 2_567
O35 C21 3.565(2) no . 1_455
O35 C22 3.249(2) no . 1_455
O36 C6 3.509(2) no . 1_655
O37 C8 3.508(3) no . 1_455
N1 C6 3.464(3) no . 2_476
N27 N27 3.501(2) no . 2_677
N27 C2 3.568(3) no . 1_655
N27 C3 3.465(3) no . 1_655
N27 C23 3.347(3) no . 2_677
C2 N27 3.568(3) no . 1_455
C2 C6 3.488(3) no . 2_476
C2 C7 3.451(3) no . 2_476
C2 C23 3.480(3) no . 1_455
C2 C24 3.572(3) no . 1_455
C3 O33 3.208(2) no . 2_576
C3 N27 3.465(3) no . 1_455
C4 O29 3.291(3) no . 1_655
C4 O33 3.281(2) no . 2_576
C5 O29 3.421(3) no . 2_476
C6 O36 3.509(2) no . 1_455
C6 N1 3.464(3) no . 2_476
C6 C2 3.488(3) no . 2_476
C6 C22 3.492(3) no . 1_455
C7 O33 3.369(3) no . 1_455
C7 C2 3.451(3) no . 2_476
C7 C7 3.568(2) no . 2_476
C7 C23 3.464(3) no . 1_455
C7 C24 3.443(3) no . 1_455
C8 O30 3.512(2) no . 2_576
C8 O37 3.508(3) no . 1_655
C10 O31 3.158(3) no . 1_545
C11 O29 3.239(3) no . 1_745
C12 O29 3.352(2) no . 1_745
C13 O30 3.376(2) no . 2_576
C14 O34 3.440(3) no . 2_667
C15 O31 3.569(2) no . 1_545
C15 O35 3.409(2) no . 2_567
C17 O29 3.438(3) no . 2_476
C21 O34 3.544(2) no . 2_667
C21 O35 3.565(2) no . 1_655
C22 O31 3.359(3) no . 2_677
C22 O35 3.249(2) no . 1_655
C22 C6 3.492(3) no . 1_655
C23 O31 3.456(3) no . 2_677
C23 O32 3.534(3) no . 2_677
C23 N27 3.347(3) no . 2_677
C23 C2 3.480(3) no . 1_655
C23 C7 3.464(3) no . 1_655
C24 O32 3.342(3) no . 2_677
C24 C2 3.572(3) no . 1_655
C24 C7 3.443(3) no . 1_655
C25 O32 3.497(3) no . 1_455
S26 H14 3.1206 no . .
S26 H15B 3.5630 no . .
S26 H16 2.6977 no . .
S26 H21 2.8391 no . .
S26 H25 2.8049 no . .
O29 H7 2.4320 no . .
O30 H3 2.4184 no . .
O31 H24 2.3983 no . .
O32 H22 2.4327 no . .
O33 H4 2.5597 no . .
O33 H19A 2.3110 no . .
O33 H19B 3.5308 no . .
O34 H14 2.5235 no . .
O34 H15B 3.2172 no . .
O34 H16 3.2261 no . .
O34 H21 2.6745 no . .
O35 H16 2.6523 no . .
O35 H25 2.5576 no . .
O36 H8 2.5589 no . .
O36 H15A 2.9873 no . .
O36 H15B 3.1114 no . .
O36 H16 3.1523 no . .
O36 H19A 2.7868 no . .
O36 H21 2.9131 no . .
O37 H6 2.4435 no . .
O37 H16 2.6164 no . .
N1 H3 2.6101 no . .
N1 H7 2.6234 no . .
N27 H22 2.6195 no . .
N27 H24 2.6173 no . .
N28 H8 3.5676 no . .
N28 H14 2.7804 no . .
N28 H15A 3.1371 no . .
N28 H15B 2.9920 no . .
N28 H19A 2.5628 no . .
N28 H19B 3.2833 no . .
N28 H21 3.4360 no . .
N28 H25 3.4638 no . .
C2 H4 3.2321 no . .
C2 H6 3.2400 no . .
C3 H7 3.2888 no . .
C4 H6 3.2769 no . .
C5 H3 3.2732 no . .
C5 H7 3.2674 no . .
C6 H4 3.2760 no . .
C7 H3 3.2907 no . .
C8 H10 3.2598 no . .
C8 H12 3.2641 no . .
C8 H14 3.3195 no . .
C8 H15A 3.0775 no . .
C8 H19A 3.3214 no . .
C9 H11 3.2683 no . .
C9 H13 3.2646 no . .
C9 H15A 2.5688 no . .
C9 H15B 3.1765 no . .
C10 H8 3.2608 no . .
C10 H12 3.2601 no . .
C10 H14 2.5685 no . .
C10 H15A 3.3772 no . .
C11 H13 3.2559 no . .
C12 H8 3.2642 no . .
C12 H10 3.2575 no . .
C13 H11 3.2578 no . .
C14 H8 2.7117 no . .
C14 H10 2.6253 no . .
C14 H16 3.1834 no . .
C14 H19A 3.2132 no . .
C14 H21 3.5550 no . .
C15 H8 3.3445 no . .
C15 H10 3.5131 no . .
C15 H19A 2.7231 no . .
C15 H19B 2.6869 no . .
C16 H14 3.0200 no . .
C17 H4 2.6043 no . .
C17 H6 2.7002 no . .
C17 H19A 2.4321 no . .
C17 H19B 3.1136 no . .
C19 H8 3.4826 no . .
C19 H15A 2.5012 no . .
C19 H15B 3.2598 no . .
C20 H22 3.2512 no . .
C20 H24 3.2561 no . .
C21 H25 3.2812 no . .
C22 H24 3.2821 no . .
C23 H21 3.2396 no . .
C23 H25 3.2439 no . .
C24 H22 3.2824 no . .
C25 H21 3.2818 no . .
H3 H4 2.3472 no . .
H6 H7 2.3452 no . .
H8 H13 2.3381 no . .
H8 H15A 3.1306 no . .
H8 H19A 2.6264 no . .
H10 H11 2.3405 no . .
H10 H14 2.3542 no . .
H10 H15B 3.5592 no . .
H11 H12 2.3352 no . .
H12 H13 2.3346 no . .
H14 H15A 2.8061 no . .
H14 H15B 2.2345 no . .
H14 H16 3.5515 no . .
H14 H21 3.1486 no . .
H15A H16 2.7089 no . .
H15A H19A 2.5809 no . .
H15A H19B 2.3763 no . .
H15B H16 2.2494 no . .
H15B H19B 3.2999 no . .
H16 H19A 2.8823 no . .
H16 H19B 2.4277 no . .
H21 H22 2.3533 no . .
H24 H25 2.3552 no . .
S26 H10 3.5355 no . 2_667
S26 H14 3.5988 no . 2_667
S26 H16 3.2639 no . 2_567
O29 H3 3.4693 no . 1_455
O29 H4 2.4305 no . 1_455
O29 H11 2.5650 no . 1_365
O29 H12 2.7961 no . 1_365
O29 H24 3.3036 no . 1_455
O30 H6 3.5197 no . 2_476
O30 H8 3.0070 no . 2_576
O30 H11 3.2883 no . 1_365
O30 H12 3.0472 no . 1_365
O30 H13 2.7247 no . 2_576
O30 H15A 3.1929 no . 1_465
O31 H3 3.5928 no . 1_655
O31 H10 2.8324 no . 1_565
O31 H15A 3.2832 no . 1_565
O31 H15B 3.1752 no . 1_565
O31 H22 3.4859 no . 2_677
O32 H10 3.2530 no . 1_565
O32 H11 3.2207 no . 1_565
O32 H24 3.4170 no . 1_655
O32 H24 3.4108 no . 2_677
O32 H25 2.6810 no . 1_655
O33 H3 2.9346 no . 2_576
O33 H4 3.0445 no . 2_576
O33 H6 3.5018 no . 1_655
O33 H7 2.5424 no . 1_655
O33 H12 3.3157 no . 2_666
O34 H10 3.1962 no . 2_667
O34 H14 2.5666 no . 2_667
O34 H16 2.6347 no . 2_567
O34 H21 2.6007 no . 2_667
O35 H15B 2.5450 no . 2_567
O35 H16 3.0121 no . 2_567
O35 H21 3.1194 no . 1_455
O35 H22 2.4677 no . 1_455
O36 H6 2.6688 no . 1_655
O37 H12 3.2928 no . 2_666
N1 H4 3.5572 no . 1_455
N1 H6 3.4900 no . 2_476
N1 H11 3.1966 no . 1_365
N1 H12 3.2875 no . 1_365
N1 H24 3.3976 no . 1_455
N27 H10 3.4099 no . 1_565
N28 H6 3.5578 no . 1_655
C3 H7 3.4409 no . 2_476
C4 H4 3.3366 no . 2_576
C4 H7 3.5154 no . 2_476
C5 H22 3.5928 no . 1_455
C8 H6 3.4204 no . 1_655
C8 H13 3.1781 no . 2_666
C8 H19B 2.9914 no . 1_655
C9 H19B 3.0830 no . 1_655
C10 H16 3.5992 no . 1_655
C10 H19B 2.9580 no . 1_655
C11 H3 3.1273 no . 1_645
C11 H15A 3.4457 no . 1_655
C11 H19B 2.7757 no . 1_655
C12 H3 3.0810 no . 1_645
C12 H13 3.3059 no . 2_766
C12 H19A 3.1335 no . 2_666
C12 H19B 2.6893 no . 1_655
C12 H19B 3.5702 no . 2_666
C13 H8 3.2555 no . 2_666
C13 H12 3.2935 no . 2_766
C13 H13 3.5412 no . 2_666
C13 H19A 3.1490 no . 2_666
C13 H19B 2.7866 no . 1_655
C13 H19B 3.5366 no . 2_666
C14 H21 3.4516 no . 2_667
C17 H4 3.5749 no . 2_576
C17 H7 3.4751 no . 1_655
C17 H12 3.3899 no . 2_666
C19 H12 3.0703 no . 2_666
C19 H13 3.2063 no . 2_666
C20 H10 3.2327 no . 2_667
C20 H14 3.5527 no . 2_667
C21 H6 3.4433 no . 1_655
C21 H10 3.3905 no . 2_667
C21 H14 3.0462 no . 2_667
C21 H15B 3.5343 no . 2_667
C22 H25 3.5561 no . 1_655
C24 H7 3.3874 no . 1_655
C25 H7 3.3285 no . 1_655
C25 H22 3.5552 no . 1_455
H3 O29 3.4693 no . 1_655
H3 O31 3.5928 no . 1_455
H3 O33 2.9346 no . 2_576
H3 C11 3.1273 no . 1_465
H3 C12 3.0810 no . 1_465
H3 H11 3.1939 no . 1_465
H3 H12 3.1113 no . 1_465
H4 O29 2.4305 no . 1_655
H4 O33 3.0445 no . 2_576
H4 N1 3.5572 no . 1_655
H4 C4 3.3366 no . 2_576
H4 C17 3.5749 no . 2_576
H4 H4 3.0035 no . 2_576
H4 H7 2.8048 no . 1_655
H6 O30 3.5197 no . 2_476
H6 O33 3.5018 no . 1_455
H6 O36 2.6688 no . 1_455
H6 N1 3.4900 no . 2_476
H6 N28 3.5578 no . 1_455
H6 C8 3.4204 no . 1_455
H6 C21 3.4433 no . 1_455
H6 H8 2.9084 no . 1_455
H6 H21 3.5818 no . 1_455
H7 O33 2.5424 no . 1_455
H7 C3 3.4409 no . 2_476
H7 C4 3.5154 no . 2_476
H7 C17 3.4751 no . 1_455
H7 C24 3.3874 no . 1_455
H7 C25 3.3285 no . 1_455
H7 H4 2.8048 no . 1_455
H7 H25 3.5683 no . 1_455
H8 O30 3.0070 no . 2_576
H8 C13 3.2555 no . 2_666
H8 H6 2.9084 no . 1_655
H8 H13 2.8649 no . 2_666
H8 H19B 3.5940 no . 1_655
H10 S26 3.5355 no . 2_667
H10 O31 2.8324 no . 1_545
H10 O32 3.2530 no . 1_545
H10 O34 3.1962 no . 2_667
H10 N27 3.4099 no . 1_545
H10 C20 3.2327 no . 2_667
H10 C21 3.3905 no . 2_667
H10 H16 3.5702 no . 1_655
H10 H19B 3.5364 no . 1_655
H10 H21 3.5548 no . 2_667
H11 O29 2.5650 no . 1_745
H11 O30 3.2883 no . 1_745
H11 O32 3.2207 no . 1_545
H11 N1 3.1966 no . 1_745
H11 H3 3.1939 no . 1_645
H11 H15A 3.2811 no . 1_655
H11 H19B 3.2936 no . 1_655
H11 H24 3.2227 no . 1_645
H12 O29 2.7961 no . 1_745
H12 O30 3.0472 no . 1_745
H12 O33 3.3157 no . 2_666
H12 O37 3.2928 no . 2_666
H12 N1 3.2875 no . 1_745
H12 C13 3.2935 no . 2_766
H12 C17 3.3899 no . 2_666
H12 C19 3.0703 no . 2_666
H12 H3 3.1113 no . 1_645
H12 H13 2.8962 no . 2_766
H12 H19A 2.5883 no . 2_666
H12 H19B 3.1745 no . 1_655
H12 H19B 2.9451 no . 2_666
H13 O30 2.7247 no . 2_576
H13 C8 3.1781 no . 2_666
H13 C12 3.3059 no . 2_766
H13 C13 3.5412 no . 2_666
H13 C19 3.2063 no . 2_666
H13 H8 2.8649 no . 2_666
H13 H12 2.8962 no . 2_766
H13 H13 3.5162 no . 2_666
H13 H15A 3.0995 no . 2_666
H13 H19A 2.6278 no . 2_666
H13 H19B 3.2971 no . 1_655
H13 H19B 2.8725 no . 2_666
H14 S26 3.5988 no . 2_667
H14 O34 2.5666 no . 2_667
H14 C20 3.5527 no . 2_667
H14 C21 3.0462 no . 2_667
H14 H21 2.5426 no . 2_667
H15A O30 3.1929 no . 1_645
H15A O31 3.2832 no . 1_545
H15A C11 3.4457 no . 1_455
H15A H11 3.2811 no . 1_455
H15A H13 3.0995 no . 2_666
H15B O31 3.1752 no . 1_545
H15B O35 2.5450 no . 2_567
H15B C21 3.5343 no . 2_667
H15B H21 3.1278 no . 2_667
H15B H22 3.2918 no . 2_667
H16 S26 3.2639 no . 2_567
H16 O34 2.6347 no . 2_567
H16 O35 3.0121 no . 2_567
H16 C10 3.5992 no . 1_455
H16 H10 3.5702 no . 1_455
H16 H21 3.5370 no . 1_455
H19A C12 3.1335 no . 2_666
H19A C13 3.1490 no . 2_666
H19A H12 2.5883 no . 2_666
H19A H13 2.6278 no . 2_666
H19B C8 2.9914 no . 1_455
H19B C9 3.0830 no . 1_455
H19B C10 2.9580 no . 1_455
H19B C11 2.7757 no . 1_455
H19B C12 2.6893 no . 1_455
H19B C12 3.5702 no . 2_666
H19B C13 2.7866 no . 1_455
H19B C13 3.5366 no . 2_666
H19B H8 3.5940 no . 1_455
H19B H10 3.5364 no . 1_455
H19B H11 3.2936 no . 1_455
H19B H12 3.1745 no . 1_455
H19B H12 2.9451 no . 2_666
H19B H13 3.2971 no . 1_455
H19B H13 2.8725 no . 2_666
H21 O34 2.6007 no . 2_667
H21 O35 3.1194 no . 1_655
H21 C14 3.4516 no . 2_667
H21 H6 3.5818 no . 1_655
H21 H10 3.5548 no . 2_667
H21 H14 2.5426 no . 2_667
H21 H15B 3.1278 no . 2_667
H21 H16 3.5370 no . 1_655
H22 O31 3.4859 no . 2_677
H22 O35 2.4677 no . 1_655
H22 C5 3.5928 no . 1_655
H22 C25 3.5552 no . 1_655
H22 H15B 3.2918 no . 2_667
H22 H25 2.6460 no . 1_655
H24 O29 3.3036 no . 1_655
H24 O32 3.4170 no . 1_455
H24 O32 3.4108 no . 2_677
H24 N1 3.3976 no . 1_655
H24 H11 3.2227 no . 1_465
H25 O32 2.6810 no . 1_455
H25 C22 3.5561 no . 1_455
H25 H7 3.5683 no . 1_655
H25 H22 2.6460 no . 1_455

loop_
_geom_torsion_atom_site_label_1
_geom_torsion_atom_site_label_2
_geom_torsion_atom_site_label_3
_geom_torsion_atom_site_label_4
_geom_torsion
_geom_torsion_publ_flag
_geom_torsion_site_symmetry_1
_geom_torsion_site_symmetry_2
_geom_torsion_site_symmetry_3
_geom_torsion_site_symmetry_4
O34 S26 N28 O36 -50.86(13) no . . . .
O34 S26 N28 C16 68.45(12) no . . . .
O34 S26 C20 C21 30.49(16) no . . . .
O34 S26 C20 C25 -148.66(12) no . . . .
O35 S26 N28 O36 177.37(9) no . . . .
O35 S26 N28 C16 -63.32(11) no . . . .
O35 S26 C20 C21 161.80(12) no . . . .
O35 S26 C20 C25 -17.35(16) no . . . .
N28 S26 C20 C21 -88.59(14) no . . . .
N28 S26 C20 C25 92.26(13) no . . . .
C20 S26 N28 O36 63.98(11) no . . . .
C20 S26 N28 C16 -176.71(10) no . . . .
N28 O36 C14 C9 150.94(13) no . . . .
N28 O36 C14 C15 28.06(17) no . . . .
C14 O36 N28 S26 89.39(15) no . . . .
C14 O36 N28 C16 -35.84(15) no . . . .
C17 O37 C19 C16 99.65(17) no . . . .
C19 O37 C17 O33 0.5(3) no . . . .
C19 O37 C17 C5 179.62(15) no . . . .
O29 N1 C2 C3 179.06(17) no . . . .
O29 N1 C2 C7 0.3(3) no . . . .
O30 N1 C2 C3 -0.7(3) no . . . .
O30 N1 C2 C7 -179.53(18) no . . . .
O31 N27 C23 C22 -179.53(17) no . . . .
O31 N27 C23 C24 0.1(3) no . . . .
O32 N27 C23 C22 -0.3(3) no . . . .
O32 N27 C23 C24 179.36(16) no . . . .
S26 N28 C16 C15 -92.89(13) no . . . .
S26 N28 C16 C19 148.23(10) no . . . .
O36 N28 C16 C15 28.48(15) no . . . .
O36 N28 C16 C19 -90.39(13) no . . . .
N1 C2 C3 C4 -178.44(15) no . . . .
N1 C2 C7 C6 179.86(15) no . . . .
C3 C2 C7 C6 1.1(3) no . . . .
C7 C2 C3 C4 0.3(3) no . . . .
C2 C3 C4 C5 -1.2(3) no . . . .
C3 C4 C5 C6 0.6(3) no . . . .
C3 C4 C5 C17 178.78(16) no . . . .
C4 C5 C6 C7 0.9(3) no . . . .
C4 C5 C17 O33 -16.5(3) no . . . .
C4 C5 C17 O37 164.43(17) no . . . .
C6 C5 C17 O33 161.64(19) no . . . .
C6 C5 C17 O37 -17.4(3) no . . . .
C17 C5 C6 C7 -177.22(15) no . . . .
C5 C6 C7 C2 -1.7(3) no . . . .
C9 C8 C13 C12 0.8(3) no . . . .
C13 C8 C9 C10 1.0(3) no . . . .
C13 C8 C9 C14 -175.07(19) no . . . .
C8 C9 C10 C11 -2.0(3) no . . . .
C8 C9 C14 O36 -37.6(3) no . . . .
C8 C9 C14 C15 79.1(2) no . . . .
C10 C9 C14 O36 146.34(19) no . . . .
C10 C9 C14 C15 -97.0(2) no . . . .
C14 C9 C10 C11 174.16(18) no . . . .
C9 C10 C11 C12 1.4(3) no . . . .
C10 C11 C12 C13 0.4(3) no . . . .
C11 C12 C13 C8 -1.4(3) no . . . .
O36 C14 C15 C16 -9.53(18) no . . . .
C9 C14 C15 C16 -127.78(14) no . . . .
C14 C15 C16 N28 -11.06(18) no . . . .
C14 C15 C16 C19 105.32(17) no . . . .
N28 C16 C19 O37 -67.69(18) no . . . .
C15 C16 C19 O37 177.55(14) no . . . .
S26 C20 C21 C22 -179.12(12) no . . . .
S26 C20 C25 C24 178.84(12) no . . . .
C21 C20 C25 C24 -0.3(3) no . . . .
C25 C20 C21 C22 -0.0(3) no . . . .
C20 C21 C22 C23 0.2(3) no . . . .
C21 C22 C23 N27 179.55(16) no . . . .
C21 C22 C23 C24 -0.1(3) no . . . .
N27 C23 C24 C25 -179.84(15) no . . . .
C22 C23 C24 C25 -0.2(3) no . . . .
C23 C24 C25 C20 0.4(3) no . . . .
